data_7204582
loop_
_publ_author_name
'Jotaro Nakazaki'
'InGwon Chung'
'Michio M. Matsushita'
'Tadashi Sugawara'
'Ryoji Watanabe'
'Akira Izuoka'
'Yuzo Kawada'

_publ_section_title
;
 Design and preparation of pyrrole-based spin-polarized donors
;
_journal_issue 5
_journal_name_full 'J. Mater. Chem.'
_journal_page_first 1011
_journal_page_last 1022
_journal_paper_doi 10.1039/b211986b
_journal_volume 13
_journal_year 2003
_chemical_formula_sum 'C17 H20 N3 O2'
_chemical_formula_weight 298.36
_chemical_name_common 4-(1'-pyrrolyl)phenylNN
_space_group_IT_number 14
_symmetry_cell_setting monoclinic
_symmetry_Int_Tables_number 14
_symmetry_space_group_name_Hall '-P 2yab'
_symmetry_space_group_name_H-M 'P 1 21/a 1'
_atom_sites_solution_hydrogens geom
_atom_sites_solution_primary direct
_atom_sites_solution_secondary difmap
_audit_creation_date 'Mon Nov 25 20:01:24 2002'
_audit_creation_method SHELXL-97
_cell_angle_alpha 90.00
_cell_angle_beta 111.72(2)
_cell_angle_gamma 90.00
_cell_formula_units_Z 4
_cell_length_a 12.284(4)
_cell_length_b 12.657(5)
_cell_length_c 10.953(4)
_cell_measurement_reflns_used 25
_cell_measurement_temperature 298.2
_cell_measurement_theta_max 25.0
_cell_measurement_theta_min 20.0
_cell_volume 1582.1(10)
_computing_cell_refinement 'MSC/AFC Diffractometer Control'
_computing_data_collection 'MSC/AFC Diffractometer Control'
_computing_structure_refinement SHELXL-97
_computing_structure_solution SHELXS-97
_diffrn_ambient_temperature 298.2
_diffrn_measured_fraction_theta_full 0.987
_diffrn_measured_fraction_theta_max 0.987
_diffrn_measurement_device_type 'Rigaku AFC5S'
_diffrn_measurement_method \w
_diffrn_radiation_detector 'scintillation counter'
_diffrn_radiation_monochromator graphite
_diffrn_radiation_source 'Rigaku sealed tube'
_diffrn_radiation_type 'Mo K\a'
_diffrn_radiation_wavelength 0.71069
_diffrn_reflns_av_R_equivalents 0.0593
_diffrn_reflns_av_sigmaI/netI 12.3028
_diffrn_reflns_limit_h_max 14
_diffrn_reflns_limit_h_min -15
_diffrn_reflns_limit_k_max 16
_diffrn_reflns_limit_k_min 0
_diffrn_reflns_limit_l_max 14
_diffrn_reflns_limit_l_min 0
_diffrn_reflns_number 3763
_diffrn_reflns_theta_full 27.49
_diffrn_reflns_theta_max 27.49
_diffrn_reflns_theta_min 2.00
_diffrn_standards_interval_count 150
_diffrn_standards_number 3
_exptl_absorpt_coefficient_mu 0.084
_exptl_absorpt_correction_type none
_exptl_crystal_colour blue
_exptl_crystal_density_diffrn 1.253
_exptl_crystal_density_meas ?
_exptl_crystal_description prism
_exptl_crystal_size_max .40
_exptl_crystal_size_mid .28
_exptl_crystal_size_min .10
_refine_diff_density_max 0.156
_refine_diff_density_min -0.170
_refine_diff_density_rms 0.037
_refine_ls_extinction_coef 0.0016(6)
_refine_ls_extinction_expression Fc^*^=kFc[1+0.001xFc^2^\l^3^/sin(2\q)]^-1/4^
_refine_ls_extinction_method SHELXL
_refine_ls_goodness_of_fit_ref 0.855
_refine_ls_hydrogen_treatment mixed
_refine_ls_matrix_type full
_refine_ls_number_parameters 280
_refine_ls_number_reflns 3579
_refine_ls_number_restraints 0
_refine_ls_restrained_S_all 0.855
_refine_ls_R_factor_all 0.1775
_refine_ls_R_factor_gt 0.0588
_refine_ls_shift/su_max 0.000
_refine_ls_shift/su_mean 0.000
_refine_ls_structure_factor_coef Fsqd
_refine_ls_weighting_details 'calc w=1/[\s^2^(Fo^2^)+(0.0487P)^2^+0.0000P] where P=(Fo^2^+2Fc^2^)/3'
_refine_ls_weighting_scheme calc
_refine_ls_wR_factor_gt 0.1097
_refine_ls_wR_factor_ref 0.1276
_reflns_number_gt 1565
_reflns_number_total 3579
_reflns_threshold_expression >2sigma(I)
_cod_data_source_file b211986b.txt
_cod_data_source_block 4
_cod_original_cell_volume 1582.2(10)
_cod_original_sg_symbol_H-M P21/a
_cod_database_code 7204582

loop_
_symmetry_equiv_pos_as_xyz
'x, y, z'
'-x+1/2, y+1/2, -z'
'-x, -y, -z'
'x-1/2, -y-1/2, z'

loop_
_atom_site_label
_atom_site_type_symbol
_atom_site_fract_x
_atom_site_fract_y
_atom_site_fract_z
_atom_site_U_iso_or_equiv
_atom_site_adp_type
_atom_site_occupancy
_atom_site_symmetry_multiplicity
_atom_site_calc_flag
_atom_site_refinement_flags
_atom_site_disorder_assembly
_atom_site_disorder_group
O1 O 0.70325(17) 0.25691(14) 1.2262(2) 0.0628(6) Uani 1 1 d . . .
O2 O 0.59677(17) -0.09286(13) 1.12749(18) 0.0610(6) Uani 1 1 d . . .
N1 N 0.90594(17) 0.07905(16) 0.79708(19) 0.0433(5) Uani 1 1 d . . .
N2 N 0.66230(17) 0.16382(16) 1.2272(2) 0.0425(5) Uani 1 1 d . . .
N3 N 0.61536(18) -0.00176(16) 1.18319(19) 0.0414(5) Uani 1 1 d . . .
C1 C 0.9599(3) 0.1642(2) 0.7649(3) 0.0558(8) Uani 1 1 d . . .
C2 C 1.0130(3) 0.1294(3) 0.6847(3) 0.0639(9) Uani 1 1 d . . .
C3 C 0.9928(3) 0.0201(3) 0.6661(3) 0.0598(8) Uani 1 1 d . . .
C4 C 0.9279(3) -0.0092(2) 0.7365(3) 0.0506(7) Uani 1 1 d . . .
C5 C 0.8444(2) 0.08021(19) 0.8838(2) 0.0377(6) Uani 1 1 d . . .
C6 C 0.7935(2) 0.1732(2) 0.9056(3) 0.0460(7) Uani 1 1 d . . .
C7 C 0.7354(2) 0.1733(2) 0.9915(3) 0.0447(7) Uani 1 1 d . . .
C8 C 0.7248(2) 0.08163(18) 1.0565(2) 0.0381(6) Uani 1 1 d . . .
C9 C 0.7744(2) -0.0110(2) 1.0316(2) 0.0410(6) Uani 1 1 d . . .
C10 C 0.8339(2) -0.0115(2) 0.9474(2) 0.0424(6) Uani 1 1 d . . .
C11 C 0.6680(2) 0.08210(18) 1.1514(2) 0.0379(6) Uani 1 1 d . . .
C12 C 0.5901(2) 0.1396(2) 1.3077(2) 0.0452(7) Uani 1 1 d . . .
C13 C 0.5918(2) 0.01759(19) 1.3065(2) 0.0400(6) Uani 1 1 d . . .
C14 C 0.4691(3) 0.1861(3) 1.2316(5) 0.0715(10) Uani 1 1 d . . .
C15 C 0.6447(4) 0.1905(4) 1.4416(4) 0.0791(11) Uani 1 1 d . . .
C16 C 0.6950(3) -0.0317(4) 1.4171(4) 0.0730(10) Uani 1 1 d . . .
C17 C 0.4780(3) -0.0351(3) 1.2973(3) 0.0547(8) Uani 1 1 d . . .
H1 H 0.955(2) 0.233(2) 0.797(2) 0.056(8) Uiso 1 1 d . . .
H2 H 1.057(2) 0.170(2) 0.649(2) 0.055(8) Uiso 1 1 d . . .
H3 H 1.010(2) -0.022(2) 0.612(2) 0.055(8) Uiso 1 1 d . . .
H4 H 0.897(2) -0.076(2) 0.747(3) 0.068(9) Uiso 1 1 d . . .
H5 H 0.800(2) 0.238(2) 0.857(3) 0.075(9) Uiso 1 1 d . . .
H6 H 0.700(2) 0.2382(19) 1.010(2) 0.049(7) Uiso 1 1 d . . .
H7 H 0.767(2) -0.075(2) 1.078(2) 0.060(8) Uiso 1 1 d . . .
H8 H 0.870(2) -0.0771(19) 0.936(2) 0.053(7) Uiso 1 1 d . . .
H9 H 0.413(3) 0.176(2) 1.276(3) 0.086(10) Uiso 1 1 d . . .
H10 H 0.436(4) 0.148(3) 1.145(4) 0.135(16) Uiso 1 1 d . . .
H11 H 0.476(3) 0.261(3) 1.219(3) 0.090(11) Uiso 1 1 d . . .
H12 H 0.602(3) 0.168(2) 1.499(3) 0.098(12) Uiso 1 1 d . . .
H13 H 0.644(3) 0.265(2) 1.430(3) 0.068(10) Uiso 1 1 d . . .
H14 H 0.738(3) 0.163(2) 1.493(3) 0.100(12) Uiso 1 1 d . . .
H15 H 0.682(3) -0.026(2) 1.498(3) 0.085(11) Uiso 1 1 d . . .
H16 H 0.702(3) -0.111(3) 1.392(3) 0.109(13) Uiso 1 1 d . . .
H17 H 0.769(4) 0.001(3) 1.424(3) 0.115(14) Uiso 1 1 d . . .
H18 H 0.461(3) -0.014(2) 1.379(3) 0.082(10) Uiso 1 1 d . . .
H19 H 0.486(3) -0.111(3) 1.298(3) 0.091(11) Uiso 1 1 d . . .
H20 H 0.412(3) -0.009(2) 1.212(3) 0.099(12) Uiso 1 1 d . . .

loop_
_atom_site_aniso_label
_atom_site_aniso_U_11
_atom_site_aniso_U_22
_atom_site_aniso_U_33
_atom_site_aniso_U_23
_atom_site_aniso_U_13
_atom_site_aniso_U_12
O1 0.0819(14) 0.0389(11) 0.0859(15) -0.0188(10) 0.0525(13) -0.0195(10)
O2 0.0900(14) 0.0322(10) 0.0785(13) -0.0141(10) 0.0520(12) -0.0128(10)
N1 0.0488(13) 0.0398(12) 0.0457(13) 0.0005(11) 0.0226(11) -0.0033(11)
N2 0.0457(13) 0.0354(12) 0.0513(13) -0.0067(10) 0.0239(11) -0.0072(10)
N3 0.0486(13) 0.0329(11) 0.0469(12) -0.0029(10) 0.0226(11) -0.0010(10)
C1 0.066(2) 0.0445(18) 0.069(2) 0.0071(15) 0.0398(18) -0.0048(15)
C2 0.073(2) 0.071(2) 0.063(2) 0.0129(18) 0.0420(18) 0.0016(17)
C3 0.070(2) 0.068(2) 0.0487(18) -0.0066(17) 0.0306(17) 0.0032(17)
C4 0.063(2) 0.0493(18) 0.0459(16) -0.0038(14) 0.0279(15) -0.0029(15)
C5 0.0389(14) 0.0396(14) 0.0367(13) -0.0036(12) 0.0163(12) -0.0041(12)
C6 0.0604(18) 0.0309(14) 0.0533(17) 0.0031(13) 0.0289(15) -0.0020(13)
C7 0.0564(17) 0.0329(15) 0.0531(16) 0.0015(12) 0.0298(14) 0.0017(13)
C8 0.0430(14) 0.0329(13) 0.0404(14) -0.0045(13) 0.0179(12) -0.0015(12)
C9 0.0470(16) 0.0352(15) 0.0462(15) 0.0086(13) 0.0235(13) 0.0027(12)
C10 0.0477(16) 0.0338(15) 0.0489(15) 0.0039(13) 0.0217(14) 0.0076(12)
C11 0.0399(14) 0.0290(13) 0.0456(15) -0.0006(12) 0.0167(12) 0.0002(11)
C12 0.0479(16) 0.0442(16) 0.0521(16) -0.0123(13) 0.0285(14) -0.0083(12)
C13 0.0402(14) 0.0411(15) 0.0421(14) -0.0003(12) 0.0193(12) -0.0008(12)
C14 0.057(2) 0.049(2) 0.120(3) 0.003(2) 0.045(2) 0.0090(17)
C15 0.111(3) 0.075(3) 0.065(2) -0.026(2) 0.048(2) -0.032(3)
C16 0.069(2) 0.089(3) 0.059(2) 0.019(2) 0.0212(19) 0.021(2)
C17 0.060(2) 0.0495(19) 0.065(2) -0.0042(17) 0.0356(18) -0.0117(16)

loop_
_atom_type_symbol
_atom_type_description
_atom_type_scat_dispersion_real
_atom_type_scat_dispersion_imag
_atom_type_scat_source
C C 0.0033 0.0016 'International Tables Vol C Tables 4.2.6.8 and 6.1.1.4'
H H 0.0000 0.0000 'International Tables Vol C Tables 4.2.6.8 and 6.1.1.4'
N N 0.0061 0.0033 'International Tables Vol C Tables 4.2.6.8 and 6.1.1.4'
O O 0.0106 0.0060 'International Tables Vol C Tables 4.2.6.8 and 6.1.1.4'

loop_
_geom_angle_atom_site_label_1
_geom_angle_atom_site_label_2
_geom_angle_atom_site_label_3
_geom_angle
_geom_angle_site_symmetry_1
_geom_angle_site_symmetry_3
_geom_angle_publ_flag
C4 N1 C1 108.2(2) . . ?
C4 N1 C5 125.5(2) . . ?
C1 N1 C5 126.2(2) . . ?
O1 N2 C11 126.2(2) . . ?
O1 N2 C12 120.90(19) . . ?
C11 N2 C12 112.58(19) . . ?
O2 N3 C11 126.8(2) . . ?
O2 N3 C13 120.92(19) . . ?
C11 N3 C13 111.88(19) . . ?
C2 C1 N1 107.8(3) . . ?
C2 C1 H1 130.9(16) . . ?
N1 C1 H1 121.3(15) . . ?
C1 C2 C3 108.3(3) . . ?
C1 C2 H2 126.2(16) . . ?
C3 C2 H2 125.6(15) . . ?
C4 C3 C2 107.3(3) . . ?
C4 C3 H3 123.9(17) . . ?
C2 C3 H3 128.4(17) . . ?
C3 C4 N1 108.4(3) . . ?
C3 C4 H4 131.5(16) . . ?
N1 C4 H4 120.2(16) . . ?
C10 C5 C6 119.4(2) . . ?
C10 C5 N1 120.1(2) . . ?
C6 C5 N1 120.5(2) . . ?
C7 C6 C5 119.8(3) . . ?
C7 C6 H5 122.4(16) . . ?
C5 C6 H5 117.8(16) . . ?
C6 C7 C8 121.3(3) . . ?
C6 C7 H6 121.4(14) . . ?
C8 C7 H6 117.3(14) . . ?
C7 C8 C9 118.1(2) . . ?
C7 C8 C11 121.6(2) . . ?
C9 C8 C11 120.3(2) . . ?
C10 C9 C8 121.0(2) . . ?
C10 C9 H7 121.2(14) . . ?
C8 C9 H7 117.7(14) . . ?
C9 C10 C5 120.4(2) . . ?
C9 C10 H8 117.9(14) . . ?
C5 C10 H8 121.6(14) . . ?
N2 C11 N3 107.8(2) . . ?
N2 C11 C8 126.5(2) . . ?
N3 C11 C8 125.7(2) . . ?
N2 C12 C15 109.7(2) . . ?
N2 C12 C14 105.6(2) . . ?
C15 C12 C14 110.9(3) . . ?
N2 C12 C13 100.81(18) . . ?
C15 C12 C13 115.6(3) . . ?
C14 C12 C13 113.2(2) . . ?
N3 C13 C17 110.4(2) . . ?
N3 C13 C16 105.5(2) . . ?
C17 C13 C16 110.3(3) . . ?
N3 C13 C12 100.28(18) . . ?
C17 C13 C12 115.2(2) . . ?
C16 C13 C12 114.3(3) . . ?
C12 C14 H9 113.4(18) . . ?
C12 C14 H10 107(2) . . ?
H9 C14 H10 107(3) . . ?
C12 C14 H11 110(2) . . ?
H9 C14 H11 108(3) . . ?
H10 C14 H11 111(3) . . ?
C12 C15 H12 110.1(19) . . ?
C12 C15 H13 108.4(18) . . ?
H12 C15 H13 113(3) . . ?
C12 C15 H14 110.9(17) . . ?
H12 C15 H14 106(2) . . ?
H13 C15 H14 109(3) . . ?
C13 C16 H15 108.9(19) . . ?
C13 C16 H16 107.8(19) . . ?
H15 C16 H16 112(3) . . ?
C13 C16 H17 112(2) . . ?
H15 C16 H17 112(3) . . ?
H16 C16 H17 105(3) . . ?
C13 C17 H18 107.6(16) . . ?
C13 C17 H19 110.0(18) . . ?
H18 C17 H19 108(2) . . ?
C13 C17 H20 108.5(18) . . ?
H18 C17 H20 111(2) . . ?
H19 C17 H20 112(3) . . ?

loop_
_geom_bond_atom_site_label_1
_geom_bond_atom_site_label_2
_geom_bond_distance
_geom_bond_site_symmetry_2
_geom_bond_publ_flag
O1 N2 1.283(2) . ?
O2 N3 1.285(2) . ?
N1 C4 1.375(3) . ?
N1 C1 1.378(3) . ?
N1 C5 1.416(3) . ?
N2 C11 1.344(3) . ?
N2 C12 1.496(3) . ?
N3 C11 1.354(3) . ?
N3 C13 1.502(3) . ?
C1 C2 1.347(4) . ?
C1 H1 0.95(3) . ?
C2 C3 1.406(4) . ?
C2 H2 0.93(2) . ?
C3 C4 1.350(4) . ?
C3 H3 0.88(2) . ?
C4 H4 0.95(3) . ?
C5 C10 1.384(3) . ?
C5 C6 1.394(3) . ?
C6 C7 1.375(3) . ?
C6 H5 0.99(3) . ?
C7 C8 1.392(3) . ?
C7 H6 0.98(2) . ?
C8 C9 1.394(3) . ?
C8 C11 1.450(3) . ?
C9 C10 1.372(3) . ?
C9 H7 0.97(2) . ?
C10 H8 0.97(2) . ?
C12 C15 1.513(4) . ?
C12 C14 1.528(4) . ?
C12 C13 1.544(3) . ?
C13 C17 1.519(4) . ?
C13 C16 1.526(4) . ?
C14 H9 0.98(3) . ?
C14 H10 1.01(4) . ?
C14 H11 0.97(3) . ?
C15 H12 0.99(3) . ?
C15 H13 0.95(3) . ?
C15 H14 1.13(3) . ?
C16 H15 0.96(3) . ?
C16 H16 1.05(3) . ?
C16 H17 0.98(4) . ?
C17 H18 1.02(3) . ?
C17 H19 0.96(3) . ?
C17 H20 1.04(3) . ?

loop_
_geom_torsion_atom_site_label_1
_geom_torsion_atom_site_label_2
_geom_torsion_atom_site_label_3
_geom_torsion_atom_site_label_4
_geom_torsion
_geom_torsion_site_symmetry_1
_geom_torsion_site_symmetry_2
_geom_torsion_site_symmetry_3
_geom_torsion_site_symmetry_4
_geom_torsion_publ_flag
C4 N1 C1 C2 0.8(3) . . . . ?
C5 N1 C1 C2 177.2(2) . . . . ?
N1 C1 C2 C3 -0.3(4) . . . . ?
C1 C2 C3 C4 -0.3(4) . . . . ?
C2 C3 C4 N1 0.7(3) . . . . ?
C1 N1 C4 C3 -0.9(3) . . . . ?
C5 N1 C4 C3 -177.4(2) . . . . ?
C4 N1 C5 C10 21.0(4) . . . . ?
C1 N1 C5 C10 -154.8(3) . . . . ?
C4 N1 C5 C6 -158.7(2) . . . . ?
C1 N1 C5 C6 25.5(4) . . . . ?
C10 C5 C6 C7 1.1(4) . . . . ?
N1 C5 C6 C7 -179.2(2) . . . . ?
C5 C6 C7 C8 -0.8(4) . . . . ?
C6 C7 C8 C9 -0.4(4) . . . . ?
C6 C7 C8 C11 177.3(2) . . . . ?
C7 C8 C9 C10 1.2(4) . . . . ?
C11 C8 C9 C10 -176.5(2) . . . . ?
C8 C9 C10 C5 -0.9(4) . . . . ?
C6 C5 C10 C9 -0.3(4) . . . . ?
N1 C5 C10 C9 -180.0(2) . . . . ?
O1 N2 C11 N3 179.6(2) . . . . ?
C12 N2 C11 N3 -6.4(3) . . . . ?
O1 N2 C11 C8 2.1(4) . . . . ?
C12 N2 C11 C8 176.1(2) . . . . ?
O2 N3 C11 N2 175.6(2) . . . . ?
C13 N3 C11 N2 -11.5(3) . . . . ?
O2 N3 C11 C8 -6.9(4) . . . . ?
C13 N3 C11 C8 166.0(2) . . . . ?
C7 C8 C11 N2 -28.7(4) . . . . ?
C9 C8 C11 N2 148.9(2) . . . . ?
C7 C8 C11 N3 154.2(2) . . . . ?
C9 C8 C11 N3 -28.1(4) . . . . ?
O1 N2 C12 C15 -43.0(4) . . . . ?
C11 N2 C12 C15 142.7(3) . . . . ?
O1 N2 C12 C14 76.6(3) . . . . ?
C11 N2 C12 C14 -97.7(3) . . . . ?
O1 N2 C12 C13 -165.4(2) . . . . ?
C11 N2 C12 C13 20.3(3) . . . . ?
O2 N3 C13 C17 -41.6(3) . . . . ?
C11 N3 C13 C17 145.1(2) . . . . ?
O2 N3 C13 C16 77.6(3) . . . . ?
C11 N3 C13 C16 -95.7(3) . . . . ?
O2 N3 C13 C12 -163.4(2) . . . . ?
C11 N3 C13 C12 23.2(2) . . . . ?
N2 C12 C13 N3 -23.9(2) . . . . ?
C15 C12 C13 N3 -142.1(3) . . . . ?
C14 C12 C13 N3 88.4(3) . . . . ?
N2 C12 C13 C17 -142.3(2) . . . . ?
C15 C12 C13 C17 99.5(3) . . . . ?
C14 C12 C13 C17 -30.0(3) . . . . ?
N2 C12 C13 C16 88.4(3) . . . . ?
C15 C12 C13 C16 -29.8(3) . . . . ?
C14 C12 C13 C16 -159.3(3) . . . . ?
